data_2215405
loop_
_publ_author_name
'Choi, Hong Dae'
'Seo,  Pil Ja'
'Son, Byeng Wha'
'Lee, Uk'

_publ_contact_author_address
;
Department of Chemistry
Pukyong National University
599-1 Daeyeon 3-dong Nam-gu,
Busan 608-737, Republic of Korea
;
_publ_contact_author_email uklee@pknu.ac.kr
_publ_contact_author_fax +82-51-628-8147
_publ_contact_author_name 'Prof. Uk Lee'
_publ_contact_author_phone +82-51-620-6374
_publ_section_title
;
 Ethyl 2-(5-iodo-3-methylsulfinyl-1-benzofuran-2-yl)acetate
;
_journal_coeditor_code CF2138
_journal_date_accepted 2007-09-12
_journal_date_recd_electronic 2007-09-07
_journal_issue 10
_journal_name_full 'Acta Crystallographica Section E'
_journal_page_first o4081
_journal_page_last o4081
_journal_paper_category QO
_journal_paper_doi 10.1107/S1600536807044583
_journal_volume 63
_journal_year 2007
_chemical_formula_iupac 'C13 H13 I O4 S'
_chemical_formula_moiety 'C13 H13 I O4 S'
_chemical_formula_sum 'C13 H13 I O4 S'
_chemical_formula_weight 392.19
_chemical_name_systematic
;
Ethyl 2-(5-iodo-3-methylsulfinyl-1-benzofuran-2-yl)acetate
;
_space_group_IT_number 2
_symmetry_cell_setting triclinic
_symmetry_space_group_name_Hall '-P 1'
_symmetry_space_group_name_H-M 'P -1'
_atom_sites_solution_hydrogens geom
_atom_sites_solution_primary direct
_atom_sites_solution_secondary difmap
_audit_creation_method 'form.cif (version 2.0)'
_cell_angle_alpha 70.6290(10)
_cell_angle_beta 78.6230(10)
_cell_angle_gamma 65.3700(10)
_cell_formula_units_Z 2
_cell_length_a 8.4311(4)
_cell_length_b 9.8128(5)
_cell_length_c 10.0299(5)
_cell_measurement_reflns_used 5167
_cell_measurement_temperature 173(2)
_cell_measurement_theta_max 28.28
_cell_measurement_theta_min 2.38
_cell_volume 709.92(6)
_computing_cell_refinement 'SAINT (Bruker, 1997)'
_computing_data_collection 'SMART (Bruker, 1997)'
_computing_data_reduction 'SAINT (Bruker, 1997)'
_computing_molecular_graphics 'ORTEP-3 (Farrugia, 1997) and DIAMOND (Brandenburg, 1998)'
_computing_publication_material 'SHELXL97 (Sheldrick, 1997)'
_computing_structure_refinement 'SHELXL97 (Sheldrick, 1997)'
_computing_structure_solution 'SHELXS97 (Sheldrick, 1997)'
_diffrn_ambient_temperature 173(2)
_diffrn_detector_area_resol_mean 10.0
_diffrn_measured_fraction_theta_full 0.982
_diffrn_measured_fraction_theta_max 0.982
_diffrn_measurement_device_type 'Bruker SMART CCD'
_diffrn_measurement_method '\f and \w scans'
_diffrn_radiation_monochromator graphite
_diffrn_radiation_source 'fine-focus sealed tube'
_diffrn_radiation_type MoK\a
_diffrn_radiation_wavelength 0.71073
_diffrn_reflns_av_R_equivalents 0.0156
_diffrn_reflns_av_sigmaI/netI 0.0209
_diffrn_reflns_limit_h_max 10
_diffrn_reflns_limit_h_min -10
_diffrn_reflns_limit_k_max 12
_diffrn_reflns_limit_k_min -12
_diffrn_reflns_limit_l_max 12
_diffrn_reflns_limit_l_min -12
_diffrn_reflns_number 6175
_diffrn_reflns_theta_full 27.00
_diffrn_reflns_theta_max 27.00
_diffrn_reflns_theta_min 2.16
_diffrn_standards_number 0
_exptl_absorpt_coefficient_mu 2.409
_exptl_absorpt_correction_T_max 0.790
_exptl_absorpt_correction_T_min 0.561
_exptl_absorpt_correction_type multi-scan
_exptl_absorpt_process_details '(SADABS; Sheldrick, 1999)'
_exptl_crystal_colour colorless
_exptl_crystal_density_diffrn 1.835
_exptl_crystal_density_method 'not measured'
_exptl_crystal_description block
_exptl_crystal_F_000 384
_exptl_crystal_size_max 0.30
_exptl_crystal_size_mid 0.20
_exptl_crystal_size_min 0.10
_refine_diff_density_max 1.077
_refine_diff_density_min -0.538
_refine_ls_extinction_method none
_refine_ls_goodness_of_fit_ref 1.083
_refine_ls_hydrogen_treatment constr
_refine_ls_matrix_type full
_refine_ls_number_parameters 172
_refine_ls_number_reflns 3053
_refine_ls_number_restraints 0
_refine_ls_restrained_S_all 1.083
_refine_ls_R_factor_all 0.0222
_refine_ls_R_factor_gt 0.0204
_refine_ls_shift/su_max 0.000
_refine_ls_shift/su_mean 0.000
_refine_ls_structure_factor_coef Fsqd
_refine_ls_weighting_details 'calc w=1/[\s^2^(Fo^2^)+(0.0287P)^2^+0.5008P] where P=(Fo^2^+2Fc^2^)/3'
_refine_ls_weighting_scheme calc
_refine_ls_wR_factor_gt 0.0532
_refine_ls_wR_factor_ref 0.0546
_reflns_number_gt 2900
_reflns_number_total 3053
_reflns_threshold_expression I>2\s(I)
_cod_data_source_file cf2138.cif
_cod_data_source_block I
_cod_original_sg_symbol_Hall -p_1
_cod_database_code 2215405
_cod_database_fobs_code 2215405

loop_
_symmetry_equiv_pos_as_xyz
'x, y, z'
'-x, -y, -z'

loop_
_atom_site_type_symbol
_atom_site_label
_atom_site_fract_x
_atom_site_fract_y
_atom_site_fract_z
_atom_site_U_iso_or_equiv
_atom_site_adp_type
_atom_site_calc_flag
_atom_site_refinement_flags
_atom_site_occupancy
I I 0.295210(19) 0.698038(17) 0.404232(16) 0.02686(6) Uani d . 1
S S 0.72966(7) 1.11343(7) 0.02831(6) 0.02383(12) Uani d . 1
O O1 0.83624(19) 0.96021(18) 0.43043(16) 0.0205(3) Uani d . 1
O O2 0.7316(2) 0.9883(2) -0.02664(18) 0.0334(4) Uani d . 1
O O3 0.9768(2) 1.37474(19) 0.22152(19) 0.0291(4) Uani d . 1
O O4 0.7275(2) 1.3768(2) 0.1722(2) 0.0348(4) Uani d . 1
C C1 0.7421(3) 1.0328(3) 0.2133(2) 0.0196(4) Uani d . 1
C C2 0.6560(3) 0.9327(2) 0.3072(2) 0.0191(4) Uani d . 1
C C3 0.5323(3) 0.8778(2) 0.2951(2) 0.0204(4) Uani d . 1
H H3 0.4844 0.9051 0.2073 0.024 Uiso calc R 1
C C4 0.4828(3) 0.7819(2) 0.4166(2) 0.0210(4) Uani d . 1
C C5 0.5511(3) 0.7389(3) 0.5482(2) 0.0225(4) Uani d . 1
H H5 0.5138 0.6717 0.6285 0.027 Uiso calc R 1
C C6 0.6727(3) 0.7940(3) 0.5611(2) 0.0220(4) Uani d . 1
H H6 0.7205 0.7667 0.6489 0.026 Uiso calc R 1
C C7 0.7207(3) 0.8910(2) 0.4392(2) 0.0187(4) Uani d . 1
C C8 0.8475(3) 1.0452(2) 0.2905(2) 0.0192(4) Uani d . 1
C C9 0.9667(3) 1.1309(3) 0.2571(2) 0.0218(4) Uani d . 1
H H9A 1.0536 1.0992 0.1798 0.026 Uiso calc R 1
H H9B 1.0311 1.1005 0.3415 0.026 Uiso calc R 1
C C10 0.8723(3) 1.3066(3) 0.2128(2) 0.0224(4) Uani d . 1
C C11 0.9013(4) 1.5457(3) 0.1832(3) 0.0363(6) Uani d . 1
H H11A 0.7912 1.5824 0.2414 0.044 Uiso calc R 1
H H11B 0.8755 1.5891 0.0821 0.044 Uiso calc R 1
C C13 0.5088(3) 1.2521(3) 0.0257(3) 0.0330(5) Uani d . 1
H H13A 0.4795 1.3090 -0.0726 0.049 Uiso calc R 1
H H13B 0.4963 1.3260 0.0768 0.049 Uiso calc R 1
H H13C 0.4296 1.1973 0.0715 0.049 Uiso calc R 1
C C12 1.0325(4) 1.5972(4) 0.2098(5) 0.0556(9) Uani d . 1
H H12A 1.1409 1.5599 0.1518 0.067 Uiso calc R 1
H H12B 1.0565 1.5540 0.3102 0.067 Uiso calc R 1
H H12C 0.9864 1.7115 0.1848 0.067 Uiso calc R 1

loop_
_atom_site_aniso_label
_atom_site_aniso_U_11
_atom_site_aniso_U_22
_atom_site_aniso_U_33
_atom_site_aniso_U_12
_atom_site_aniso_U_13
_atom_site_aniso_U_23
I 0.02609(9) 0.02369(9) 0.03565(10) -0.01374(6) -0.00606(6) -0.00646(6)
S 0.0260(3) 0.0284(3) 0.0183(2) -0.0125(2) -0.0041(2) -0.0038(2)
O1 0.0213(7) 0.0214(7) 0.0207(7) -0.0097(6) -0.0058(6) -0.0037(6)
O2 0.0392(10) 0.0396(10) 0.0262(9) -0.0137(8) -0.0050(7) -0.0150(8)
O3 0.0268(8) 0.0214(8) 0.0423(10) -0.0115(7) -0.0099(7) -0.0055(7)
O4 0.0282(9) 0.0256(9) 0.0497(11) -0.0111(7) -0.0158(8) -0.0006(8)
C1 0.0198(10) 0.0193(10) 0.0200(10) -0.0072(8) -0.0028(8) -0.0053(8)
C2 0.0202(10) 0.0169(10) 0.0197(10) -0.0045(8) -0.0034(8) -0.0066(8)
C3 0.0219(10) 0.0199(10) 0.0215(10) -0.0066(8) -0.0055(8) -0.0081(8)
C4 0.0203(10) 0.0168(10) 0.0289(11) -0.0069(8) -0.0037(8) -0.0090(8)
C5 0.0244(11) 0.0171(10) 0.0239(10) -0.0079(8) -0.0014(8) -0.0034(8)
C6 0.0249(11) 0.0188(10) 0.0211(10) -0.0062(9) -0.0061(8) -0.0044(8)
C7 0.0170(9) 0.0171(10) 0.0233(10) -0.0052(8) -0.0053(8) -0.0066(8)
C8 0.0203(10) 0.0164(10) 0.0206(10) -0.0062(8) -0.0032(8) -0.0048(8)
C9 0.0205(10) 0.0221(10) 0.0255(11) -0.0093(8) -0.0048(8) -0.0066(9)
C10 0.0257(11) 0.0239(11) 0.0207(10) -0.0127(9) -0.0037(8) -0.0045(8)
C11 0.0343(13) 0.0203(12) 0.0544(17) -0.0102(10) -0.0101(12) -0.0070(11)
C13 0.0313(13) 0.0332(13) 0.0307(13) -0.0072(11) -0.0113(10) -0.0056(10)
C12 0.0454(17) 0.0285(15) 0.100(3) -0.0157(13) -0.0198(18) -0.0168(16)

loop_
_atom_type_symbol
_atom_type_description
_atom_type_scat_dispersion_real
_atom_type_scat_dispersion_imag
_atom_type_scat_source
C C 0.0033 0.0016 'International Tables Vol C Tables 4.2.6.8 and 6.1.1.4'
H H 0.0000 0.0000 'International Tables Vol C Tables 4.2.6.8 and 6.1.1.4'
O O 0.0106 0.0060 'International Tables Vol C Tables 4.2.6.8 and 6.1.1.4'
S S 0.1246 0.1234 'International Tables Vol C Tables 4.2.6.8 and 6.1.1.4'
I I -0.4742 1.8119 'International Tables Vol C Tables 4.2.6.8 and 6.1.1.4'

loop_
_geom_angle_atom_site_label_1
_geom_angle_atom_site_label_2
_geom_angle_atom_site_label_3
_geom_angle
O2 S C1 105.94(10)
O2 S C13 106.48(12)
C1 S C13 98.80(11)
C7 O1 C8 106.37(16)
C10 O3 C11 115.76(18)
C8 C1 C2 107.76(18)
C8 C1 S 124.73(17)
C2 C1 S 127.32(16)
C3 C2 C7 119.4(2)
C3 C2 C1 136.1(2)
C7 C2 C1 104.50(18)
C4 C3 C2 116.94(19)
C4 C3 H3 121.5
C2 C3 H3 121.5
C3 C4 C5 123.1(2)
C3 C4 I 118.37(15)
C5 C4 I 118.54(16)
C6 C5 C4 120.2(2)
C6 C5 H5 119.9
C4 C5 H5 119.9
C7 C6 C5 116.4(2)
C7 C6 H6 121.8
C5 C6 H6 121.8
O1 C7 C6 125.41(19)
O1 C7 C2 110.65(18)
C6 C7 C2 123.9(2)
C1 C8 O1 110.72(19)
C1 C8 C9 133.9(2)
O1 C8 C9 115.37(18)
C8 C9 C10 113.32(18)
C8 C9 H9A 108.9
C10 C9 H9A 108.9
C8 C9 H9B 108.9
C10 C9 H9B 108.9
H9A C9 H9B 107.7
O4 C10 O3 124.1(2)
O4 C10 C9 126.1(2)
O3 C10 C9 109.77(18)
O3 C11 C12 107.2(2)
O3 C11 H11A 110.3
C12 C11 H11A 110.3
O3 C11 H11B 110.3
C12 C11 H11B 110.3
H11A C11 H11B 108.5
S C13 H13A 109.5
S C13 H13B 109.5
H13A C13 H13B 109.5
S C13 H13C 109.5
H13A C13 H13C 109.5
H13B C13 H13C 109.5
C11 C12 H12A 109.5
C11 C12 H12B 109.5
H12A C12 H12B 109.5
C11 C12 H12C 109.5
H12A C12 H12C 109.5
H12B C12 H12C 109.5

loop_
_geom_bond_atom_site_label_1
_geom_bond_atom_site_label_2
_geom_bond_distance
I C4 2.104(2)
S O2 1.4973(19)
S C1 1.765(2)
S C13 1.790(3)
O1 C7 1.377(3)
O1 C8 1.382(3)
O3 C10 1.338(3)
O3 C11 1.465(3)
O4 C10 1.200(3)
C1 C8 1.352(3)
C1 C2 1.445(3)
C2 C3 1.399(3)
C2 C7 1.400(3)
C3 C4 1.382(3)
C3 H3 0.950
C4 C5 1.407(3)
C5 C6 1.386(3)
C5 H5 0.950
C6 C7 1.385(3)
C6 H6 0.950
C8 C9 1.488(3)
C9 C10 1.514(3)
C9 H9A 0.990
C9 H9B 0.990
C11 C12 1.490(4)
C11 H11A 0.990
C11 H11B 0.990
C13 H13A 0.980
C13 H13B 0.980
C13 H13C 0.980
C12 H12A 0.980
C12 H12B 0.980
C12 H12C 0.980

loop_
_geom_hbond_atom_site_label_D
_geom_hbond_atom_site_label_H
_geom_hbond_atom_site_label_A
_geom_hbond_site_symmetry_A
_geom_hbond_distance_DH
_geom_hbond_distance_HA
_geom_hbond_distance_DA
_geom_hbond_angle_DHA
C9 H9B O1 2_776 0.99 2.53 3.513(3) 173.7
C9 H9A O2 2_775 0.99 2.20 3.190(3) 173.5
C3 H3 O2 2_675 0.95 2.48 3.391(3) 160.7

loop_
_geom_torsion_atom_site_label_1
_geom_torsion_atom_site_label_2
_geom_torsion_atom_site_label_3
_geom_torsion_atom_site_label_4
_geom_torsion
O2 S C1 C8 135.0(2)
C13 S C1 C8 -115.0(2)
O2 S C1 C2 -39.3(2)
C13 S C1 C2 70.7(2)
C8 C1 C2 C3 178.3(2)
S C1 C2 C3 -6.6(4)
C8 C1 C2 C7 -0.2(2)
S C1 C2 C7 174.93(16)
C7 C2 C3 C4 -0.9(3)
C1 C2 C3 C4 -179.2(2)
C2 C3 C4 C5 -0.1(3)
C2 C3 C4 I 179.42(15)
C3 C4 C5 C6 0.7(3)
I C4 C5 C6 -178.86(16)
C4 C5 C6 C7 -0.1(3)
C8 O1 C7 C6 179.4(2)
C8 O1 C7 C2 -0.9(2)
C5 C6 C7 O1 178.62(19)
C5 C6 C7 C2 -1.0(3)
C3 C2 C7 O1 -178.10(18)
C1 C2 C7 O1 0.7(2)
C3 C2 C7 C6 1.6(3)
C1 C2 C7 C6 -179.7(2)
C2 C1 C8 O1 -0.4(2)
S C1 C8 O1 -175.65(15)
C2 C1 C8 C9 -179.2(2)
S C1 C8 C9 5.6(4)
C7 O1 C8 C1 0.8(2)
C7 O1 C8 C9 179.83(17)
C1 C8 C9 C10 64.6(3)
O1 C8 C9 C10 -114.1(2)
C11 O3 C10 O4 2.4(3)
C11 O3 C10 C9 -179.3(2)
C8 C9 C10 O4 -18.3(3)
C8 C9 C10 O3 163.43(19)
C10 O3 C11 C12 176.0(3)

loop_
_cod_related_entry_id
_cod_related_entry_database
_cod_related_entry_code
1 ChemSpider 21123448
